data_2008989
loop_
_publ_author_name
'Wang, Zhe-Ming'
'Wang, Yan-Qia'
'Liao, Chun-Sheng'
'Yan, Chun-Hua'

_publ_section_title
;
 1,10-Phenanthrolinium(2+) dichloroiodide(1 --) chloride
;
_journal_issue 9
_journal_name_full 'Acta Crystallographica Section C'
_journal_page_first 1506
_journal_page_last 1508
_journal_paper_doi 10.1107/S0108270199007775
_journal_volume 55
_journal_year 1999
_chemical_formula_moiety 'C12 H10 N2 2+, I1 Cl2 1-, Cl 1-'
_chemical_formula_sum 'C12 H10 Cl3 I N2'
_chemical_formula_weight 415.47
_chemical_name_systematic
;
 1,10-dihydro-1,10-phenanthrolinium iodinium-dichlorido chloride.
;
_space_group_IT_number 15
_symmetry_cell_setting monoclinic
_symmetry_space_group_name_Hall '-C 2yc'
_symmetry_space_group_name_H-M 'C 1 2/c 1'
_audit_creation_method SHELXL-97
_cell_angle_alpha 90.00
_cell_angle_beta 113.807(3)
_cell_angle_gamma 90.00
_cell_formula_units_Z 8
_cell_length_a 25.1766(10)
_cell_length_b 6.6867(3)
_cell_length_c 19.3304(7)
_cell_measurement_reflns_used 25
_cell_measurement_temperature 293(2)
_cell_measurement_theta_max 14.35
_cell_measurement_theta_min 10.04
_cell_volume 2977.3(2)
_computing_cell_refinement 'CAD-4 ARGUS Software'
_computing_data_collection 'CAD-4 ARGUS Software (Nonius, 1996)'
_computing_data_reduction 'MolEN (Fair, 1990)'
_computing_molecular_graphics 'SHELXTL/PC (Siemens, 1990)'
_computing_publication_material SHELXL97
_computing_structure_refinement 'SHELXL97 (Sheldrick, 1997b)'
_computing_structure_solution 'SHELXS97 (Sheldrick, 1997a)'
_diffrn_ambient_temperature 293(2)
_diffrn_measured_fraction_theta_full 1.000
_diffrn_measured_fraction_theta_max 1.000
_diffrn_measurement_device_type 'Enraf Nonius CAD-4 MACH3'
_diffrn_measurement_method \q-2\q
_diffrn_radiation_monochromator graphite
_diffrn_radiation_source 'fine-focus sealed tube'
_diffrn_radiation_type MoK\a
_diffrn_radiation_wavelength 0.71073
_diffrn_reflns_av_R_equivalents 0.008
_diffrn_reflns_av_sigmaI/netI 0.0204
_diffrn_reflns_limit_h_max 31
_diffrn_reflns_limit_h_min -34
_diffrn_reflns_limit_k_max 0
_diffrn_reflns_limit_k_min -9
_diffrn_reflns_limit_l_max 26
_diffrn_reflns_limit_l_min 0
_diffrn_reflns_number 4063
_diffrn_reflns_theta_full 28.97
_diffrn_reflns_theta_max 28.97
_diffrn_reflns_theta_min 1.77
_diffrn_standards_decay_% 1.3
_diffrn_standards_interval_time 60
_diffrn_standards_number 3
_exptl_absorpt_coefficient_mu 2.673
_exptl_absorpt_correction_T_max 0.765
_exptl_absorpt_correction_T_min 0.577
_exptl_absorpt_correction_type '\y scan'
_exptl_absorpt_process_details '(North et al., 1968)'
_exptl_crystal_colour 'light yellow'
_exptl_crystal_density_diffrn 1.854
_exptl_crystal_density_method 'not measured'
_exptl_crystal_description block
_exptl_crystal_F_000 1600
_exptl_crystal_size_max 0.30
_exptl_crystal_size_mid 0.30
_exptl_crystal_size_min 0.10
_refine_diff_density_max 0.605
_refine_diff_density_min -0.549
_refine_ls_extinction_method none
_refine_ls_goodness_of_fit_ref 1.085
_refine_ls_hydrogen_treatment refall
_refine_ls_matrix_type full
_refine_ls_number_parameters 205
_refine_ls_number_reflns 3945
_refine_ls_number_restraints 0
_refine_ls_restrained_S_all 1.085
_refine_ls_R_factor_all 0.042
_refine_ls_R_factor_gt 0.031
_refine_ls_shift/su_max <0.001
_refine_ls_shift/su_mean 0.000
_refine_ls_structure_factor_coef Fsqd
_refine_ls_weighting_details 'calc w = 1/[\s^2^(Fo^2^)+(0.0311P)^2^+3.9392P] where P = (Fo^2^+2Fc^2^)/3'
_refine_ls_weighting_scheme calc
_refine_ls_wR_factor_ref 0.074
_reflns_number_gt 3270
_reflns_number_total 3945
_reflns_threshold_expression I>2\s(I)
_cod_data_source_file ta1249.cif
_cod_data_source_block last
_cod_depositor_comments
;
The following automatic conversions were performed:
'_symmetry_cell_setting' value 'Monoclinic' changed to 'monoclinic'
according to '/home/saulius/struct/CIF-dictionaries/cif_core.dic'
dictionary named 'cif_core.dic' version 2.4.1 from 2010-06-29.

Automatic conversion script
Id: cif_fix_enum 1527 2010-12-29 10:47:43Z saulius 

The following automatic conversions were performed:

'_symmetry_cell_setting' value 'Monoclinic' changed to 'monoclinic'
according to /home/saulius/struct/CIF-dictionaries/cif_core.dic
dictionary named 'cif_core.dic' version 2.4.1 from 2010-06-29.

Automatic conversion script
Id: cif_fix_values 1715 2011-07-08 13:25:40Z adriana 
;
_cod_original_sg_symbol_H-M 'C 2/c'
_cod_database_code 2008989
_cod_database_fobs_code 2008989

loop_
_symmetry_equiv_pos_as_xyz
'x, y, z'
'-x, y, -z+1/2'
'x+1/2, y+1/2, z'
'-x+1/2, y+1/2, -z+1/2'
'-x, -y, -z'
'x, -y, z-1/2'
'-x+1/2, -y+1/2, -z'
'x+1/2, -y+1/2, z-1/2'

loop_
_atom_site_label
_atom_site_fract_x
_atom_site_fract_y
_atom_site_fract_z
_atom_site_U_iso_or_equiv
_atom_site_adp_type
_atom_site_calc_flag
_atom_site_refinement_flags
_atom_site_occupancy
_atom_site_disorder_assembly
_atom_site_disorder_group
_atom_site_type_symbol
I1 0.5000 0.60730(5) 0.7500 0.04532(9) Uani d S 1 . . I
I2 0.5000 1.0000 0.5000 0.04959(9) Uani d S 1 . . I
Cl1 0.60788(4) 0.59938(15) 0.77674(5) 0.0572(2) Uani d . 1 . . Cl
Cl2 0.49036(3) 0.74997(16) 0.39624(5) 0.0578(2) Uani d . 1 . . Cl
Cl3 0.23404(4) 0.47104(15) 0.18731(4) 0.0581(2) Uani d . 1 . . Cl
N1 0.17955(10) 0.4378(4) 0.29888(13) 0.0405(5) Uani d . 1 . . N
N2 0.30368(10) 0.4784(4) 0.35927(13) 0.0390(5) Uani d . 1 . . N
C1 0.12287(14) 0.4092(6) 0.27063(19) 0.0521(8) Uani d . 1 . . C
C2 0.09313(14) 0.4071(6) 0.3173(2) 0.0540(8) Uani d . 1 . . C
C3 0.12298(14) 0.4363(5) 0.3927(2) 0.0470(7) Uani d . 1 . . C
C4 0.18333(12) 0.4647(4) 0.42346(15) 0.0350(5) Uani d . 1 . . C
C5 0.21622(14) 0.4921(4) 0.50262(16) 0.0395(6) Uani d . 1 . . C
C6 0.27449(14) 0.5114(4) 0.53120(15) 0.0407(6) Uani d . 1 . . C
C7 0.30476(12) 0.5066(4) 0.48267(15) 0.0355(6) Uani d . 1 . . C
C8 0.36529(14) 0.5224(5) 0.51043(18) 0.0479(7) Uani d . 1 . . C
C9 0.39313(14) 0.5155(6) 0.4631(2) 0.0551(9) Uani d . 1 . . C
C10 0.36088(14) 0.4924(5) 0.38637(19) 0.0498(8) Uani d . 1 . . C
C11 0.27358(11) 0.4841(4) 0.40443(14) 0.0325(5) Uani d . 1 . . C
C12 0.21184(11) 0.4638(4) 0.37421(14) 0.0329(5) Uani d . 1 . . C
H1 0.1992(17) 0.444(6) 0.263(2) 0.071(12) Uiso d . 1 . . H
H2 0.1043(14) 0.392(5) 0.217(2) 0.052(10) Uiso d . 1 . . H
H3 0.0546(16) 0.401(6) 0.298(2) 0.056(10) Uiso d . 1 . . H
H4 0.1027(16) 0.445(6) 0.423(2) 0.059(10) Uiso d . 1 . . H
H5 0.1952(14) 0.500(5) 0.5304(19) 0.046(9) Uiso d . 1 . . H
H6 0.3010(14) 0.533(5) 0.5882(18) 0.045(9) Uiso d . 1 . . H
H7 0.3819(17) 0.540(6) 0.559(2) 0.067(12) Uiso d . 1 . . H
H8 0.4355(17) 0.528(5) 0.482(2) 0.060(11) Uiso d . 1 . . H
H9 0.3776(16) 0.480(5) 0.346(2) 0.059(11) Uiso d . 1 . . H
H10 0.2796(16) 0.463(6) 0.304(2) 0.063(11) Uiso d . 1 . . H

loop_
_atom_site_aniso_label
_atom_site_aniso_U_11
_atom_site_aniso_U_22
_atom_site_aniso_U_33
_atom_site_aniso_U_12
_atom_site_aniso_U_13
_atom_site_aniso_U_23
I1 0.05362(16) 0.04430(16) 0.04142(14) 0.000 0.02267(12) 0.000
I2 0.03718(13) 0.0676(2) 0.04404(15) -0.00385(13) 0.01644(11) 0.00031(13)
Cl1 0.0533(4) 0.0623(5) 0.0597(5) -0.0004(4) 0.0266(4) -0.0035(4)
Cl2 0.0479(4) 0.0777(6) 0.0471(4) -0.0037(4) 0.0183(3) -0.0086(4)
Cl3 0.0756(5) 0.0739(6) 0.0309(3) -0.0042(4) 0.0278(3) -0.0004(4)
N1 0.0426(12) 0.0471(14) 0.0296(11) -0.0012(11) 0.0124(9) -0.0005(10)
N2 0.0432(12) 0.0452(14) 0.0344(11) 0.0003(11) 0.0216(10) 0.0033(10)
C1 0.0444(16) 0.059(2) 0.0431(16) -0.0044(15) 0.0079(13) -0.0010(16)
C2 0.0352(15) 0.056(2) 0.065(2) -0.0029(15) 0.0150(14) 0.0031(17)
C3 0.0465(16) 0.0430(17) 0.0606(19) -0.0002(13) 0.0310(15) 0.0036(15)
C4 0.0416(13) 0.0328(13) 0.0364(13) 0.0025(11) 0.0220(11) 0.0036(11)
C5 0.0555(16) 0.0380(15) 0.0355(13) 0.0026(13) 0.0292(13) 0.0030(11)
C6 0.0584(17) 0.0383(16) 0.0269(12) 0.0002(13) 0.0189(12) -0.0005(11)
C7 0.0430(13) 0.0351(14) 0.0279(11) 0.0000(11) 0.0136(10) 0.0027(10)
C8 0.0456(16) 0.0535(19) 0.0365(14) -0.0040(14) 0.0082(12) 0.0033(14)
C9 0.0390(15) 0.068(2) 0.0553(19) -0.0017(16) 0.0161(14) 0.0105(17)
C10 0.0430(15) 0.063(2) 0.0496(17) 0.0004(15) 0.0251(14) 0.0063(15)
C11 0.0394(13) 0.0319(13) 0.0281(11) 0.0004(10) 0.0157(10) 0.0018(10)
C12 0.0390(13) 0.0314(13) 0.0299(11) 0.0004(11) 0.0155(10) 0.0010(10)

loop_
_atom_type_symbol
_atom_type_description
_atom_type_scat_dispersion_real
_atom_type_scat_dispersion_imag
_atom_type_scat_source
C C 0.0033 0.0016 'International Tables Vol C Tables 4.2.6.8 and 6.1.1.4'
H H 0.0000 0.0000 'International Tables Vol C Tables 4.2.6.8 and 6.1.1.4'
N N 0.0061 0.0033 'International Tables Vol C Tables 4.2.6.8 and 6.1.1.4'
Cl Cl 0.1484 0.1585 'International Tables Vol C Tables 4.2.6.8 and 6.1.1.4'
I I -0.4742 1.8119 'International Tables Vol C Tables 4.2.6.8 and 6.1.1.4'

loop_
_geom_angle_atom_site_label_1
_geom_angle_atom_site_label_2
_geom_angle_atom_site_label_3
_geom_angle_site_symmetry_1
_geom_angle
_geom_angle_publ_flag
Cl1 I1 Cl1 2_656 177.62(5) y
Cl2 I2 Cl2 5_676 180.0 y
C1 N1 C12 . 122.7(3) y
C1 N1 H1 . 118(2) ?
C12 N1 H1 . 119(2) ?
C10 N2 C11 . 122.7(3) y
C10 N2 H10 . 122(2) ?
C11 N2 H10 . 115(2) ?
N1 C1 C2 . 120.7(3) ?
N1 C1 H2 . 116(2) ?
C2 C1 H2 . 123(2) ?
C3 C2 C1 . 119.2(3) ?
C3 C2 H3 . 119(2) ?
C1 C2 H3 . 121(2) ?
C2 C3 C4 . 120.6(3) ?
C2 C3 H4 . 119(2) ?
C4 C3 H4 . 121(2) ?
C3 C4 C12 . 118.3(3) ?
C3 C4 C5 . 122.1(3) ?
C12 C4 C5 . 119.5(3) ?
C6 C5 C4 . 121.0(2) ?
C6 C5 H5 . 124(2) ?
C4 C5 H5 . 115(2) ?
C5 C6 C7 . 120.6(3) ?
C5 C6 H6 . 124.9(18) ?
C7 C6 H6 . 114.4(18) ?
C8 C7 C11 . 118.0(3) ?
C8 C7 C6 . 122.2(3) ?
C11 C7 C6 . 119.7(3) ?
C9 C8 C7 . 121.1(3) ?
C9 C8 H7 . 125(3) ?
C7 C8 H7 . 114(3) ?
C8 C9 C10 . 119.1(3) ?
C8 C9 H8 . 121(2) ?
C10 C9 H8 . 119(2) ?
N2 C10 C9 . 120.5(3) ?
N2 C10 H9 . 114(2) ?
C9 C10 H9 . 126(2) ?
N2 C11 C7 . 118.5(2) ?
N2 C11 C12 . 121.8(2) ?
C7 C11 C12 . 119.6(2) ?
N1 C12 C4 . 118.5(2) ?
N1 C12 C11 . 122.0(2) ?
C4 C12 C11 . 119.4(2) ?

loop_
_geom_bond_atom_site_label_1
_geom_bond_atom_site_label_2
_geom_bond_site_symmetry_2
_geom_bond_distance
_geom_bond_publ_flag
I1 Cl1 2_656 2.5522(8) ?
I1 Cl1 . 2.5522(8) y
I2 Cl2 5_676 2.5464(9) ?
I2 Cl2 . 2.5464(9) y
N1 C1 . 1.320(4) y
N1 C12 . 1.362(3) y
N1 H1 . 1.00(4) ?
N2 C10 . 1.322(4) y
N2 C11 . 1.368(3) y
N2 H10 . 0.99(4) ?
C1 C2 . 1.386(5) y
C1 H2 . 0.95(3) ?
C2 C3 . 1.358(5) y
C2 H3 . 0.89(4) ?
C3 C4 . 1.403(4) y
C3 H4 . 0.92(4) ?
C4 C12 . 1.405(4) y
C4 C5 . 1.428(4) y
C5 C6 . 1.349(4) y
C5 H5 . 0.90(3) ?
C6 C7 . 1.428(4) y
C6 H6 . 1.04(3) ?
C7 C8 . 1.400(4) y
C7 C11 . 1.403(3) y
C8 C9 . 1.359(5) y
C8 H7 . 0.86(4) ?
C9 C10 . 1.382(5) y
C9 H8 . 0.98(4) ?
C10 H9 . 1.03(4) ?
C11 C12 . 1.429(4) y

loop_
_geom_hbond_atom_site_label_D
_geom_hbond_atom_site_label_H
_geom_hbond_atom_site_label_A
_geom_hbond_distance_DH
_geom_hbond_distance_HA
_geom_hbond_distance_DA
_geom_hbond_angle_DHA
N1 H1 Cl3 1.00(4) 2.00(4) 2.995(3) 176(4)
N2 H10 Cl3 0.99(4) 2.08(4) 3.069(3) 171(3)
